data_4504586
loop_
_publ_author_name
'Hosseini, Ali'
'Hodgson, Michael C.'
'Tham, Fook S.'
'Reed, Christopher A.'
'Boyd, Peter D. W.'

_publ_section_title
;
 Tapes, Sheets, and Prisms. Identification of the Weak C&#x2212;F
 Interactions that Steer Fullerene&#x2212;Porphyrin Cocrystallization
;
_journal_issue 2
_journal_name_full 'Crystal Growth &amp; Design'
_journal_page_first 397
_journal_paper_doi 10.1021/cg050352n
_journal_volume 6
_journal_year 2006
_chemical_formula_sum 'C168 H63 F30 N6'
_chemical_formula_weight 2735.24
_chemical_name_systematic
;

 ?

;
_space_group_IT_number 147
_symmetry_cell_setting trigonal
_symmetry_space_group_name_Hall '-P 3'
_symmetry_space_group_name_H-M 'P -3'
_atom_sites_solution_hydrogens geom
_atom_sites_solution_primary direct
_atom_sites_solution_secondary difmap
_audit_creation_method SHELXL-97
_cell_angle_alpha 90.00
_cell_angle_beta 90.00
_cell_angle_gamma 120.00
_cell_formula_units_Z 2
_cell_length_a 20.9965(4)
_cell_length_b 20.9965(4)
_cell_length_c 14.7377(6)
_cell_measurement_reflns_used 9533
_cell_measurement_temperature 100(2)
_cell_measurement_theta_max 21.94
_cell_measurement_theta_min 2.24
_cell_volume 5626.7(3)
_computing_cell_refinement 'Bruker SMART'
_computing_data_collection 'Bruker SMART'
_computing_data_reduction 'Bruker SAINT'
_computing_molecular_graphics 'Bruker SHELXTL'
_computing_publication_material 'Bruker SHELXTL'
_computing_structure_refinement 'SHELXL-97 (Sheldrick, 1997)'
_computing_structure_solution 'SHELXS-97 (Sheldrick, 1990)'
_diffrn_ambient_temperature 100(2)
_diffrn_measured_fraction_theta_full 0.998
_diffrn_measured_fraction_theta_max 0.998
_diffrn_measurement_device_type 'CCD area detector'
_diffrn_measurement_method 'phi and omega scans'
_diffrn_radiation_monochromator graphite
_diffrn_radiation_source 'Normal-focus sealed tube'
_diffrn_radiation_type MoK\a
_diffrn_radiation_wavelength 0.71073
_diffrn_reflns_av_R_equivalents 0.0455
_diffrn_reflns_av_sigmaI/netI 0.0230
_diffrn_reflns_limit_h_max 23
_diffrn_reflns_limit_h_min -23
_diffrn_reflns_limit_k_max 23
_diffrn_reflns_limit_k_min -23
_diffrn_reflns_limit_l_max 16
_diffrn_reflns_limit_l_min -16
_diffrn_reflns_number 50235
_diffrn_reflns_theta_full 23.24
_diffrn_reflns_theta_max 23.24
_diffrn_reflns_theta_min 1.78
_exptl_absorpt_coefficient_mu 0.129
_exptl_absorpt_correction_T_max 0.9864
_exptl_absorpt_correction_T_min 0.9591
_exptl_absorpt_correction_type multi-scan
_exptl_absorpt_process_details 'Bruker SADABS'
_exptl_crystal_colour black
_exptl_crystal_density_diffrn 1.614
_exptl_crystal_density_meas 0
_exptl_crystal_density_method 'not measured'
_exptl_crystal_description prism
_exptl_crystal_F_000 2766
_exptl_crystal_size_max 0.33
_exptl_crystal_size_mid 0.13
_exptl_crystal_size_min 0.11
_refine_diff_density_max 0.401
_refine_diff_density_min -0.376
_refine_diff_density_rms 0.063
_refine_ls_extinction_method none
_refine_ls_goodness_of_fit_ref 1.075
_refine_ls_hydrogen_treatment mixed
_refine_ls_matrix_type full
_refine_ls_number_parameters 1368
_refine_ls_number_reflns 5392
_refine_ls_number_restraints 2925
_refine_ls_restrained_S_all 1.022
_refine_ls_R_factor_all 0.0811
_refine_ls_R_factor_gt 0.0611
_refine_ls_shift/su_max 0.000
_refine_ls_shift/su_mean 0.000
_refine_ls_structure_factor_coef Fsqd
_refine_ls_weighting_details 'calc w=1/[\s^2^(Fo^2^)+(0.1160P)^2^+4.8515P] where P=(Fo^2^+2Fc^2^)/3'
_refine_ls_weighting_scheme calc
_refine_ls_wR_factor_gt 0.1694
_refine_ls_wR_factor_ref 0.1895
_reflns_number_gt 4094
_reflns_number_total 5392
_reflns_threshold_expression >2sigma(I)
_cod_data_source_file cg050352nsi20050720_075047.cif
_cod_data_source_block pb1r2_0m
_cod_depositor_comments
;
The following automatic conversions were performed:

'_symmetry_cell_setting' value 'Trigonal' changed to 'trigonal'
according to /home/saulius/struct/CIF-dictionaries/cif_core.dic
dictionary named 'cif_core.dic' version 2.4.1 from 2010-06-29.

Automatic conversion script
Id: cif_fix_values 1715 2011-07-08 13:25:40Z adriana 
;
_cod_original_sg_symbol_H-M P-3
_cod_database_code 4504586

loop_
_symmetry_equiv_pos_as_xyz
'x, y, z'
'-y, x-y, z'
'-x+y, -x, z'
'-x, -y, -z'
'y, -x+y, -z'
'x-y, x, -z'

loop_
_atom_site_label
_atom_site_type_symbol
_atom_site_fract_x
_atom_site_fract_y
_atom_site_fract_z
_atom_site_U_iso_or_equiv
_atom_site_adp_type
_atom_site_occupancy
_atom_site_symmetry_multiplicity
_atom_site_calc_flag
_atom_site_refinement_flags
_atom_site_disorder_assembly
_atom_site_disorder_group
N1 N 0.57721(14) 0.59044(13) 0.42891(16) 0.0335(6) Uani 1 1 d U . .
H1 H 0.5442 0.5526 0.4603 0.040 Uiso 0.56(4) 1 calc PR . .
N2 N 0.43702(13) 0.45777(13) 0.38518(16) 0.0318(6) Uani 1 1 d U B .
H2 H 0.4622 0.4762 0.4355 0.038 Uiso 0.44(4) 1 calc PR . .
C1 C 0.64091(17) 0.64782(16) 0.4615(2) 0.0368(7) Uani 1 1 d U . .
C2 C 0.6802(2) 0.69729(18) 0.3889(2) 0.0488(9) Uani 1 1 d U . .
H2A H 0.7266 0.7412 0.3931 0.059 Uiso 1 1 calc R . .
C3 C 0.6394(2) 0.67009(18) 0.3138(2) 0.0489(9) Uani 1 1 d U . .
H3A H 0.6514 0.6915 0.2550 0.059 Uiso 1 1 calc R . .
C4 C 0.57426(18) 0.60277(17) 0.3381(2) 0.0370(7) Uani 1 1 d U B .
C5 C 0.51738(17) 0.55701(17) 0.27955(19) 0.0352(7) Uani 1 1 d DU . .
C6 C 0.45505(17) 0.48987(17) 0.30090(19) 0.0336(7) Uani 1 1 d U B .
C7 C 0.39982(18) 0.44179(19) 0.2378(2) 0.0422(8) Uani 1 1 d U . .
H7A H 0.3986 0.4505 0.1747 0.051 Uiso 1 1 calc R B .
C8 C 0.35010(18) 0.38225(19) 0.2839(2) 0.0417(8) Uani 1 1 d U B .
H8A H 0.3076 0.3411 0.2594 0.050 Uiso 1 1 calc R . .
C9 C 0.37321(16) 0.39237(16) 0.37697(19) 0.0325(7) Uani 1 1 d U . .
C10 C 0.33654(16) 0.34306(17) 0.4473(2) 0.0357(7) Uani 1 1 d DU . .
C11 C 0.2666(3) 0.2746(3) 0.4229(2) 0.0373(18) Uani 0.771(3) 1 d PDU A 1
C12 C 0.2612(3) 0.2062(3) 0.42879(19) 0.0384(11) Uani 0.771(3) 1 d PDU A 1
C13 C 0.1984(3) 0.1427(2) 0.4051(2) 0.0407(11) Uani 0.771(3) 1 d PDU A 1
C14 C 0.1386(4) 0.1466(4) 0.3750(4) 0.054(2) Uani 0.771(3) 1 d PDU A 1
C15 C 0.1424(3) 0.2137(3) 0.3668(3) 0.0469(13) Uani 0.771(3) 1 d PDU A 1
C16 C 0.2059(3) 0.2768(3) 0.3919(3) 0.0405(11) Uani 0.771(3) 1 d PDU A 1
F1 F 0.31882(13) 0.20027(13) 0.45636(18) 0.0494(7) Uani 0.771(3) 1 d PDU A 1
F2 F 0.19477(14) 0.07726(13) 0.41219(18) 0.0546(8) Uani 0.771(3) 1 d PDU A 1
F3 F 0.0776(4) 0.0838(4) 0.3514(4) 0.078(3) Uani 0.771(3) 1 d PDU A 1
F4 F 0.08381(14) 0.21707(16) 0.3364(2) 0.0723(10) Uani 0.771(3) 1 d PDU A 1
F5 F 0.20674(13) 0.34099(13) 0.38518(18) 0.0499(8) Uani 0.771(3) 1 d PDU A 1
C11D C 0.2679(7) 0.2720(6) 0.4249(7) 0.039(6) Uani 0.229(3) 1 d PDU A 2
C12D C 0.2670(8) 0.2114(8) 0.3811(7) 0.055(4) Uani 0.229(3) 1 d PDU A 2
C13D C 0.2053(9) 0.1469(8) 0.3535(7) 0.065(5) Uani 0.229(3) 1 d PDU A 2
C14D C 0.1374(13) 0.1385(13) 0.3688(10) 0.043(5) Uani 0.229(3) 1 d PDU A 2
C15D C 0.1328(8) 0.1935(9) 0.4109(8) 0.047(4) Uani 0.229(3) 1 d PDU A 2
C16D C 0.1954(8) 0.2572(7) 0.4368(8) 0.049(4) Uani 0.229(3) 1 d PDU A 2
F1D F 0.3328(5) 0.2167(5) 0.3643(8) 0.080(4) Uani 0.229(3) 1 d PDU A 2
F2D F 0.2122(6) 0.0931(6) 0.3122(8) 0.106(5) Uani 0.229(3) 1 d PDU A 2
F3D F 0.0729(14) 0.0815(13) 0.3471(9) 0.063(7) Uani 0.229(3) 1 d PDU A 2
F4D F 0.0648(5) 0.1841(6) 0.4247(8) 0.079(4) Uani 0.229(3) 1 d PDU A 2
F5D F 0.1864(5) 0.3097(5) 0.4777(7) 0.074(3) Uani 0.229(3) 1 d PDU A 2
C17 C 0.5232(2) 0.58039(15) 0.1825(2) 0.0394(10) Uani 0.914(4) 1 d PDU B 3
C18 C 0.4741(2) 0.59923(16) 0.1457(3) 0.0602(12) Uani 0.914(4) 1 d PDU B 3
C19 C 0.4764(2) 0.61834(18) 0.0560(3) 0.0770(16) Uani 0.914(4) 1 d PDU B 3
C20 C 0.5284(3) 0.6187(2) 0.0005(3) 0.0641(13) Uani 0.914(4) 1 d PDU B 3
C21 C 0.5787(2) 0.6016(2) 0.0343(3) 0.0534(11) Uani 0.914(4) 1 d PDU B 3
C22 C 0.5750(2) 0.5818(2) 0.1235(3) 0.0414(9) Uani 0.914(4) 1 d PDU B 3
F6 F 0.42289(19) 0.6001(2) 0.19883(16) 0.0908(12) Uani 0.914(4) 1 d PDU B 3
F7 F 0.4276(2) 0.6353(3) 0.02332(19) 0.145(2) Uani 0.914(4) 1 d PDU B 3
F8 F 0.5318(2) 0.6371(2) -0.08803(17) 0.0901(12) Uani 0.914(4) 1 d PDU B 3
F9 F 0.63100(18) 0.60345(19) -0.02066(19) 0.0733(10) Uani 0.914(4) 1 d PDU B 3
F10 F 0.62319(14) 0.56231(15) 0.15309(14) 0.0577(8) Uani 0.914(4) 1 d PDU B 3
C17D C 0.5205(16) 0.5885(18) 0.1873(14) 0.050(6) Uani 0.086(4) 1 d PDU B 4
C18D C 0.5074(14) 0.6436(18) 0.159(2) 0.068(6) Uani 0.086(4) 1 d PDU B 4
C19D C 0.5207(14) 0.6717(18) 0.074(2) 0.084(8) Uani 0.086(4) 1 d PDU B 4
C20D C 0.5486(14) 0.6482(18) 0.006(2) 0.088(8) Uani 0.086(4) 1 d PDU B 4
C21D C 0.5630(15) 0.5931(18) 0.029(3) 0.081(8) Uani 0.086(4) 1 d PDU B 4
C22D C 0.5485(16) 0.5665(16) 0.117(3) 0.059(7) Uani 0.086(4) 1 d PDU B 4
F6D F 0.480(2) 0.671(2) 0.220(2) 0.129(13) Uani 0.086(4) 1 d PDU B 4
F7D F 0.505(2) 0.725(2) 0.059(3) 0.161(18) Uani 0.086(4) 1 d PDU B 4
F8D F 0.555(2) 0.687(2) -0.070(2) 0.112(13) Uani 0.086(4) 1 d PDU B 4
F9D F 0.590(2) 0.562(2) -0.027(3) 0.107(12) Uani 0.086(4) 1 d PDU B 4
F10D F 0.563(2) 0.5129(18) 0.138(2) 0.114(12) Uani 0.086(4) 1 d PDU B 4
C1F C 0.8543(9) 0.3857(6) 0.4439(8) 0.061(3) Uani 0.33 1 d PDU C -5
C2F C 0.8188(8) 0.3249(6) 0.5065(9) 0.060(3) Uani 0.33 1 d PDU C -5
C3F C 0.7894(8) 0.3466(7) 0.5842(10) 0.055(3) Uani 0.33 1 d PDU C -5
C4F C 0.8136(9) 0.4237(8) 0.5688(10) 0.056(3) Uani 0.33 1 d PDU C -5
C5F C 0.8544(9) 0.4472(7) 0.4828(8) 0.058(3) Uani 0.33 1 d PDU C -5
C6F C 0.8542(9) 0.3767(7) 0.3504(8) 0.071(3) Uani 0.33 1 d PDU C -5
C7F C 0.8454(9) 0.4290(7) 0.2940(9) 0.069(3) Uani 0.33 1 d PDU C -5
C8F C 0.7976(7) 0.3860(6) 0.2178(9) 0.069(3) Uani 0.33 1 d PDU C -5
C9F C 0.7738(8) 0.3086(7) 0.2328(10) 0.062(4) Uani 0.33 1 d PDU C -5
C10F C 0.8087(7) 0.3045(6) 0.3140(7) 0.072(3) Uani 0.33 1 d PDU C -5
C11F C 0.7755(6) 0.2556(6) 0.4729(7) 0.062(3) Uani 0.33 1 d PDU C -5
C12F C 0.7715(8) 0.2462(8) 0.3736(8) 0.070(4) Uani 0.33 1 d PDU C -5
C13F C 0.6978(7) 0.1874(9) 0.3528(8) 0.083(5) Uani 0.33 1 d PDU C -5
C14F C 0.6550(6) 0.1645(10) 0.4360(8) 0.066(4) Uani 0.33 1 d PDU C -5
C15F C 0.7043(6) 0.2056(5) 0.5105(7) 0.050(3) Uani 0.33 1 d PDU C -5
C16F C 0.7214(8) 0.2998(7) 0.6206(13) 0.049(4) Uani 0.33 1 d PDU C -5
C17F C 0.6757(7) 0.2267(8) 0.5826(12) 0.059(4) Uani 0.33 1 d PDU C -5
C18F C 0.6011(7) 0.2105(8) 0.5814(10) 0.064(4) Uani 0.33 1 d PDU C -5
C19F C 0.5981(8) 0.2726(8) 0.6208(12) 0.061(4) Uani 0.33 1 d PDU C -5
C20F C 0.6733(8) 0.3283(8) 0.6447(6) 0.047(3) Uani 0.33 1 d PDU C -5
C21F C 0.7691(9) 0.4511(10) 0.5927(13) 0.064(5) Uani 0.33 1 d PDU C -5
C22F C 0.6982(8) 0.4027(8) 0.6313(12) 0.043(3) Uani 0.33 1 d PDU C -5
C23F C 0.6474(7) 0.4255(8) 0.5966(11) 0.055(4) Uani 0.33 1 d PDU C -5
C24F C 0.6876(7) 0.4858(8) 0.5348(8) 0.065(3) Uani 0.33 1 d PDU C -5
C25F C 0.7624(8) 0.5035(10) 0.5328(10) 0.078(4) Uani 0.33 1 d PDU C -5
C26F C 0.8474(10) 0.4965(10) 0.4276(8) 0.072(4) Uani 0.33 1 d PDU C -5
C27F C 0.7997(8) 0.5248(9) 0.4512(8) 0.077(3) Uani 0.33 1 d PDU C -5
C28F C 0.7622(8) 0.5308(12) 0.3695(9) 0.080(5) Uani 0.33 1 d PDU C -5
C29F C 0.7901(6) 0.5070(6) 0.2970(7) 0.069(2) Uani 0.33 1 d PDU C -5
C30F C 0.8421(7) 0.4868(6) 0.3313(8) 0.069(2) Uani 0.33 1 d PDU C -5
C31F C 0.7014(7) 0.2543(8) 0.2149(11) 0.067(4) Uani 0.33 1 d PDU C -5
C32F C 0.6622(7) 0.1920(7) 0.2743(8) 0.070(3) Uani 0.33 1 d PDU C -5
C33F C 0.5877(7) 0.1776(9) 0.2776(9) 0.086(4) Uani 0.33 1 d PDU C -5
C34F C 0.5793(8) 0.2288(8) 0.2176(11) 0.070(4) Uani 0.33 1 d PDU C -5
C35F C 0.6502(7) 0.2758(7) 0.1806(12) 0.060(4) Uani 0.33 1 d PDU C -5
C36F C 0.5844(7) 0.1495(10) 0.4354(8) 0.072(4) Uani 0.33 1 d PDU C -5
C37F C 0.5550(6) 0.1693(6) 0.5102(7) 0.075(3) Uani 0.33 1 d PDU C -5
C38F C 0.5035(9) 0.1924(9) 0.4768(9) 0.088(4) Uani 0.33 1 d PDU C -5
C39F C 0.4976(10) 0.1817(10) 0.3811(9) 0.082(4) Uani 0.33 1 d PDU C -5
C40F C 0.5476(8) 0.1558(9) 0.3550(8) 0.077(4) Uani 0.33 1 d PDU C -5
C41F C 0.5508(8) 0.2938(8) 0.5889(11) 0.077(4) Uani 0.33 1 d PDU C -5
C42F C 0.5756(8) 0.3710(8) 0.5759(11) 0.068(4) Uani 0.33 1 d PDU C -5
C43F C 0.5399(7) 0.3773(7) 0.4945(8) 0.076(3) Uani 0.33 1 d PDU C -5
C44F C 0.4956(8) 0.3054(7) 0.4564(8) 0.075(4) Uani 0.33 1 d PDU C -5
C45F C 0.5026(11) 0.2521(8) 0.5137(10) 0.085(4) Uani 0.33 1 d PDU C -5
C46F C 0.6527(7) 0.4910(8) 0.4566(7) 0.071(3) Uani 0.33 1 d PDU C -5
C47F C 0.6900(6) 0.5140(10) 0.3729(8) 0.069(4) Uani 0.33 1 d PDU C -5
C48F C 0.6363(6) 0.4650(6) 0.2992(6) 0.061(3) Uani 0.33 1 d PDU C -5
C49F C 0.5694(7) 0.4223(8) 0.3395(8) 0.077(4) Uani 0.33 1 d PDU C -5
C50F C 0.5764(8) 0.4379(8) 0.4391(8) 0.082(4) Uani 0.33 1 d PDU C -5
C51F C 0.7452(7) 0.4677(9) 0.2258(12) 0.068(4) Uani 0.33 1 d PDU C -5
C52F C 0.7492(7) 0.4059(7) 0.1866(11) 0.063(3) Uani 0.33 1 d PDU C -5
C53F C 0.6736(7) 0.3485(6) 0.1657(6) 0.051(3) Uani 0.33 1 d PDU C -5
C54F C 0.6264(6) 0.3765(6) 0.1881(9) 0.045(3) Uani 0.33 1 d PDU C -5
C55F C 0.6697(7) 0.4498(8) 0.2283(12) 0.057(4) Uani 0.33 1 d PDU C -5
C56F C 0.5339(8) 0.2564(7) 0.2435(9) 0.064(4) Uani 0.33 1 d PDU C -5
C57F C 0.4914(7) 0.2337(6) 0.3250(8) 0.070(3) Uani 0.33 1 d PDU C -5
C58F C 0.4896(9) 0.2948(7) 0.3637(8) 0.073(4) Uani 0.33 1 d PDU C -5
C59F C 0.5396(7) 0.3642(7) 0.3043(8) 0.069(3) Uani 0.33 1 d PDU C -5
C60F C 0.5573(6) 0.3332(6) 0.2268(8) 0.049(3) Uani 0.33 1 d PDU C -5
C1T C 0.1853(3) 0.0850(4) 0.1549(4) 0.082(3) Uani 0.640(7) 1 d PDU D 6
C2T C 0.1962(3) 0.1523(3) 0.1289(4) 0.081(2) Uani 0.640(7) 1 d PDU D 6
H2TA H 0.1584 0.1556 0.0975 0.097 Uiso 0.640(7) 1 calc PR D 6
C3T C 0.2609(4) 0.2147(4) 0.1479(5) 0.090(3) Uani 0.640(7) 1 d PDU D 6
H3TA H 0.2683 0.2613 0.1295 0.108 Uiso 0.640(7) 1 calc PR D 6
C4T C 0.3157(3) 0.2099(3) 0.1939(4) 0.075(2) Uani 0.640(7) 1 d PDU D 6
H4TA H 0.3607 0.2532 0.2079 0.091 Uiso 0.640(7) 1 calc PR D 6
C5T C 0.3050(3) 0.1427(4) 0.2192(5) 0.075(2) Uani 0.640(7) 1 d PDU D 6
H5TA H 0.3430 0.1393 0.2499 0.090 Uiso 0.640(7) 1 calc PR D 6
C6T C 0.2395(3) 0.0799(3) 0.2004(4) 0.074(2) Uani 0.640(7) 1 d PDU D 6
H6TA H 0.2319 0.0332 0.2189 0.089 Uiso 0.640(7) 1 calc PR D 6
C7T C 0.1117(5) 0.0148(5) 0.1328(6) 0.110(3) Uani 0.640(7) 1 d PDU D 6
H7TA H 0.0793 0.0283 0.1006 0.164 Uiso 0.640(7) 1 calc PR D 6
H7TB H 0.0881 -0.0107 0.1894 0.164 Uiso 0.640(7) 1 calc PR D 6
H7TC H 0.1211 -0.0178 0.0945 0.164 Uiso 0.640(7) 1 calc PR D 6
C1S C 0.2520(9) 0.1355(9) 0.1822(11) 0.142(6) Uani 0.360(7) 1 d PDU D 7
C2S C 0.1790(9) 0.0770(9) 0.1734(13) 0.142(8) Uani 0.360(7) 1 d PDU D 7
H2SA H 0.1665 0.0290 0.1925 0.170 Uiso 0.360(7) 1 calc PR D 7
C3S C 0.1245(10) 0.0899(10) 0.1361(13) 0.160(7) Uani 0.360(7) 1 d PDU D 7
H3SA H 0.0754 0.0505 0.1302 0.192 Uiso 0.360(7) 1 calc PR D 7
C4S C 0.1429(11) 0.1613(11) 0.1075(13) 0.180(8) Uani 0.360(7) 1 d PDU D 7
H4SA H 0.1062 0.1699 0.0824 0.216 Uiso 0.360(7) 1 calc PR D 7
C5S C 0.2158(11) 0.2197(10) 0.1163(14) 0.179(8) Uani 0.360(7) 1 d PDU D 7
H5SA H 0.2282 0.2678 0.0973 0.215 Uiso 0.360(7) 1 calc PR D 7
C6S C 0.2703(10) 0.2068(9) 0.1534(14) 0.161(8) Uani 0.360(7) 1 d PDU D 7
H6SA H 0.3194 0.2462 0.1590 0.193 Uiso 0.360(7) 1 calc PR D 7
C7S C 0.3120(13) 0.1214(15) 0.2231(19) 0.241(16) Uani 0.360(7) 1 d PDU D 7
H7SA H 0.2894 0.0701 0.2429 0.362 Uiso 0.360(7) 1 calc PR D 7
H7SB H 0.3349 0.1540 0.2752 0.362 Uiso 0.360(7) 1 calc PR D 7
H7SC H 0.3494 0.1312 0.1771 0.362 Uiso 0.360(7) 1 calc PR D 7
C8S C 0.3754(11) 0.1830(9) -0.1469(12) 0.153(7) Uani 0.320(4) 1 d PDU E 9
C9S C 0.4441(12) 0.2130(10) -0.1812(12) 0.137(7) Uani 0.320(4) 1 d PDU E 9
H9SA H 0.4517 0.2206 -0.2447 0.164 Uiso 0.320(4) 1 calc PR E 9
C10S C 0.5022(11) 0.2325(10) -0.1255(14) 0.137(6) Uani 0.320(4) 1 d PDU E 9
H10A H 0.5504 0.2536 -0.1499 0.164 Uiso 0.320(4) 1 calc PR E 9
C11S C 0.4913(11) 0.2216(10) -0.0350(14) 0.142(6) Uani 0.320(4) 1 d PDU E 9
H11A H 0.5319 0.2350 0.0044 0.171 Uiso 0.320(4) 1 calc PR E 9
C12S C 0.4226(12) 0.1917(13) -0.0008(12) 0.127(7) Uani 0.320(4) 1 d PDU E 9
H12A H 0.4150 0.1843 0.0628 0.152 Uiso 0.320(4) 1 calc PR E 9
C13S C 0.3646(12) 0.1723(12) -0.0565(13) 0.148(6) Uani 0.320(4) 1 d PDU E 9
H13A H 0.3163 0.1512 -0.0322 0.178 Uiso 0.320(4) 1 calc PR E 9
C14S C 0.3094(15) 0.1609(15) -0.2110(18) 0.217(12) Uani 0.320(4) 1 d PDU E 9
H14A H 0.3270 0.1729 -0.2737 0.326 Uiso 0.320(4) 1 calc PR E 9
H14B H 0.2842 0.1878 -0.1941 0.326 Uiso 0.320(4) 1 calc PR E 9
H14C H 0.2751 0.1079 -0.2059 0.326 Uiso 0.320(4) 1 calc PR E 9
C8T C 0.4475(8) 0.1883(7) -0.0701(9) 0.124(5) Uani 0.400(7) 1 d PDU F 8
C9T C 0.3811(10) 0.1647(10) -0.0259(10) 0.148(6) Uani 0.400(7) 1 d PDU F 8
H9TA H 0.3761 0.1508 0.0361 0.178 Uiso 0.400(7) 1 calc PR F 8
C10T C 0.3221(10) 0.1614(11) -0.0721(13) 0.165(6) Uani 0.400(7) 1 d PDU F 8
H10B H 0.2766 0.1450 -0.0418 0.198 Uiso 0.400(7) 1 calc PR F 8
C11T C 0.3294(10) 0.1819(10) -0.1624(13) 0.152(6) Uani 0.400(7) 1 d PDU F 8
H11B H 0.2892 0.1802 -0.1939 0.182 Uiso 0.400(7) 1 calc PR F 8
C12T C 0.3958(10) 0.2050(9) -0.2069(10) 0.130(5) Uani 0.400(7) 1 d PDU F 8
H12B H 0.4007 0.2182 -0.2693 0.156 Uiso 0.400(7) 1 calc PR F 8
C13T C 0.4548(9) 0.2088(8) -0.1604(9) 0.113(5) Uani 0.400(7) 1 d PDU F 8
H13B H 0.5005 0.2255 -0.1905 0.135 Uiso 0.400(7) 1 calc PR F 8
C14T C 0.5125(11) 0.1917(12) -0.0185(14) 0.219(11) Uani 0.400(7) 1 d PDU F 8
H14D H 0.4981 0.1763 0.0445 0.329 Uiso 0.400(7) 1 calc PR F 8
H14E H 0.5540 0.2423 -0.0194 0.329 Uiso 0.400(7) 1 calc PR F 8
H14F H 0.5270 0.1589 -0.0474 0.329 Uiso 0.400(7) 1 calc PR F 8
C8U C 0.3558(10) 0.1929(9) 0.0382(13) 0.152(7) Uani 0.280(7) 1 d PDU G 10
C9U C 0.3064(12) 0.1965(12) -0.0209(14) 0.177(8) Uani 0.280(7) 1 d PDU G 10
H9UA H 0.2642 0.1966 0.0021 0.212 Uiso 0.280(7) 1 calc PR G 10
C10U C 0.3186(14) 0.2000(13) -0.1136(15) 0.151(7) Uani 0.280(7) 1 d PDU G 10
H10C H 0.2848 0.2024 -0.1542 0.182 Uiso 0.280(7) 1 calc PR G 10
C11U C 0.3802(14) 0.1998(13) -0.1472(15) 0.142(6) Uani 0.280(7) 1 d PDU G 10
H11C H 0.3886 0.2022 -0.2108 0.170 Uiso 0.280(7) 1 calc PR G 10
C12U C 0.4295(14) 0.1960(15) -0.0882(14) 0.132(6) Uani 0.280(7) 1 d PDU G 10
H12C H 0.4716 0.1956 -0.1113 0.159 Uiso 0.280(7) 1 calc PR G 10
C13U C 0.4175(12) 0.1928(14) 0.0046(13) 0.146(8) Uani 0.280(7) 1 d PDU G 10
H13C H 0.4514 0.1906 0.0452 0.175 Uiso 0.280(7) 1 calc PR G 10
C14U C 0.3422(16) 0.1890(16) 0.1403(14) 0.180(12) Uani 0.280(7) 1 d PDU G 10
H14G H 0.3826 0.1880 0.1722 0.271 Uiso 0.280(7) 1 calc PR G 10
H14H H 0.2958 0.1442 0.1546 0.271 Uiso 0.280(7) 1 calc PR G 10
H14I H 0.3393 0.2321 0.1596 0.271 Uiso 0.280(7) 1 calc PR G 10

loop_
_atom_site_aniso_label
_atom_site_aniso_U_11
_atom_site_aniso_U_22
_atom_site_aniso_U_33
_atom_site_aniso_U_23
_atom_site_aniso_U_13
_atom_site_aniso_U_12
N1 0.0402(14) 0.0326(14) 0.0278(13) 0.0006(10) 0.0017(11) 0.0183(12)
N2 0.0376(14) 0.0382(14) 0.0249(13) -0.0027(10) -0.0013(10) 0.0229(12)
C1 0.0391(18) 0.0321(16) 0.0377(17) -0.0004(13) 0.0029(14) 0.0167(14)
C2 0.053(2) 0.0358(18) 0.0406(19) 0.0017(15) 0.0037(16) 0.0090(16)
C3 0.062(2) 0.0400(19) 0.0320(18) 0.0032(14) 0.0029(16) 0.0154(17)
C4 0.0496(19) 0.0367(17) 0.0275(16) 0.0016(13) 0.0041(14) 0.0236(15)
C5 0.0464(18) 0.0409(17) 0.0264(15) 0.0016(13) 0.0028(13) 0.0277(15)
C6 0.0404(17) 0.0433(17) 0.0270(15) -0.0029(13) -0.0007(13) 0.0284(15)
C7 0.0447(19) 0.062(2) 0.0246(15) -0.0041(15) -0.0055(14) 0.0299(17)
C8 0.0370(17) 0.051(2) 0.0354(17) -0.0083(15) -0.0055(14) 0.0212(16)
C9 0.0342(16) 0.0364(16) 0.0319(16) -0.0077(13) -0.0025(13) 0.0213(14)
C10 0.0363(16) 0.0384(17) 0.0360(17) -0.0067(13) -0.0011(13) 0.0213(14)
C11 0.036(3) 0.039(3) 0.035(5) -0.004(3) 0.005(3) 0.017(2)
C12 0.038(2) 0.038(2) 0.036(3) -0.002(2) -0.002(2) 0.0163(19)
C13 0.044(3) 0.033(2) 0.041(3) -0.005(2) 0.002(2) 0.0159(19)
C14 0.033(3) 0.042(4) 0.074(6) -0.021(4) -0.004(4) 0.010(3)
C15 0.032(3) 0.052(3) 0.057(3) -0.013(3) -0.002(2) 0.022(2)
C16 0.039(3) 0.038(3) 0.045(3) -0.008(2) 0.004(2) 0.019(2)
F1 0.0485(15) 0.0376(14) 0.0599(17) -0.0039(12) -0.0168(13) 0.0200(12)
F2 0.0584(17) 0.0321(14) 0.0630(18) -0.0033(12) -0.0076(13) 0.0149(12)
F3 0.036(3) 0.046(3) 0.136(6) -0.026(3) -0.012(3) 0.009(3)
F4 0.0342(15) 0.0622(18) 0.122(3) -0.0287(18) -0.0166(16) 0.0257(14)
F5 0.0399(14) 0.0451(14) 0.0697(18) -0.0136(13) -0.0024(12) 0.0251(12)
C11D 0.032(7) 0.046(9) 0.038(15) -0.002(9) -0.004(10) 0.019(6)
C12D 0.031(6) 0.049(8) 0.078(12) -0.012(9) 0.001(9) 0.015(6)
C13D 0.043(6) 0.054(8) 0.090(13) -0.024(9) 0.003(10) 0.018(6)
C14D 0.035(7) 0.036(9) 0.043(12) 0.003(8) 0.007(10) 0.006(7)
C15D 0.030(6) 0.047(8) 0.071(11) 0.007(7) -0.004(8) 0.024(6)
C16D 0.042(5) 0.035(8) 0.071(12) -0.001(7) 0.006(9) 0.020(5)
F1D 0.039(5) 0.061(6) 0.138(11) -0.042(6) -0.002(6) 0.022(4)
F2D 0.049(6) 0.070(7) 0.185(15) -0.061(8) 0.000(7) 0.020(5)
F3D 0.042(9) 0.068(12) 0.037(8) -0.003(8) -0.003(8) -0.005(9)
F4D 0.034(4) 0.068(7) 0.136(11) -0.008(7) -0.003(6) 0.027(5)
F5D 0.044(5) 0.054(5) 0.127(10) -0.017(6) 0.008(5) 0.027(5)
C17 0.055(2) 0.041(2) 0.0298(19) 0.0014(16) -0.0001(17) 0.0297(19)
C18 0.090(3) 0.088(3) 0.035(2) 0.010(2) 0.011(2) 0.070(3)
C19 0.115(4) 0.132(5) 0.035(2) 0.022(3) 0.005(2) 0.100(4)
C20 0.096(3) 0.092(3) 0.028(2) 0.013(2) 0.006(2) 0.065(3)
C21 0.070(3) 0.073(3) 0.028(2) 0.004(2) 0.007(2) 0.044(2)
C22 0.051(2) 0.049(2) 0.0305(19) 0.0023(17) -0.0021(18) 0.029(2)
F6 0.130(3) 0.172(3) 0.0414(14) 0.0297(18) 0.0210(16) 0.130(3)
F7 0.212(5) 0.305(6) 0.0495(17) 0.056(3) 0.028(2) 0.228(5)
F8 0.137(3) 0.154(3) 0.0278(14) 0.0262(18) 0.0133(16) 0.109(3)
F9 0.082(2) 0.124(3) 0.0296(13) 0.0089(17) 0.0135(15) 0.063(2)
F10 0.0646(16) 0.095(2) 0.0320(12) 0.0114(12) 0.0089(11) 0.0541(16)
C17D 0.062(16) 0.070(14) 0.027(8) 0.013(9) 0.008(9) 0.040(10)
C18D 0.084(16) 0.104(16) 0.047(11) 0.032(11) 0.020(13) 0.069(12)
C19D 0.102(19) 0.114(18) 0.056(12) 0.045(13) 0.008(15) 0.069(14)
C20D 0.095(17) 0.119(16) 0.036(12) 0.030(12) 0.009(14) 0.042(13)
C21D 0.092(18) 0.102(16) 0.033(11) 0.003(12) 0.017(14) 0.038(13)
C22D 0.066(17) 0.080(15) 0.034(10) 0.005(11) 0.010(14) 0.039(12)
F6D 0.21(4) 0.17(3) 0.094(19) 0.04(2) 0.06(2) 0.16(3)
F7D 0.24(5) 0.17(4) 0.15(3) 0.09(3) 0.03(3) 0.16(4)
F8D 0.11(2) 0.11(2) 0.044(13) 0.037(16) -0.010(14) 0.00(2)
F9D 0.13(3) 0.12(3) 0.053(17) 0.009(19) 0.05(2) 0.04(2)
F10D 0.18(3) 0.08(2) 0.10(2) 0.020(17) 0.06(2) 0.09(2)
C1F 0.035(9) 0.067(7) 0.079(7) 0.001(6) 0.003(6) 0.024(7)
C2F 0.038(8) 0.079(6) 0.081(10) -0.006(6) -0.024(7) 0.043(6)
C3F 0.044(7) 0.102(8) 0.035(8) 0.000(6) -0.018(6) 0.049(6)
C4F 0.022(7) 0.079(7) 0.038(7) -0.019(7) -0.010(5) 0.005(7)
C5F 0.036(8) 0.075(7) 0.055(7) -0.018(6) -0.001(6) 0.021(7)
C6F 0.032(8) 0.113(8) 0.090(7) -0.007(7) 0.017(6) 0.054(7)
C7F 0.015(8) 0.093(8) 0.077(9) 0.013(6) 0.023(6) 0.010(7)
C8F 0.050(8) 0.102(8) 0.046(7) 0.014(6) 0.033(6) 0.031(7)
C9F 0.074(9) 0.098(8) 0.032(7) 0.006(7) 0.037(7) 0.057(7)
C10F 0.073(8) 0.123(8) 0.057(6) -0.010(6) 0.018(6) 0.078(7)
C11F 0.080(7) 0.059(6) 0.078(7) 0.017(5) 0.001(6) 0.057(5)
C12F 0.103(9) 0.098(9) 0.070(7) 0.003(6) 0.009(6) 0.094(7)
C13F 0.147(9) 0.068(11) 0.063(7) 0.002(7) 0.011(6) 0.075(8)
C14F 0.118(7) 0.022(8) 0.059(7) 0.004(6) -0.003(6) 0.036(7)
C15F 0.082(7) 0.030(6) 0.052(6) 0.010(5) -0.016(5) 0.039(5)
C16F 0.084(7) 0.052(7) 0.032(9) 0.003(6) -0.014(7) 0.049(6)
C17F 0.090(8) 0.052(8) 0.041(9) 0.023(7) -0.001(7) 0.040(7)
C18F 0.075(8) 0.047(9) 0.044(8) 0.030(6) 0.027(7) 0.011(7)
C19F 0.061(7) 0.078(9) 0.040(9) 0.025(7) 0.018(7) 0.030(6)
C20F 0.061(6) 0.066(6) 0.022(3) 0.011(9) 0.001(9) 0.037(5)
C21F 0.069(10) 0.066(10) 0.044(10) -0.024(8) -0.004(8) 0.023(8)
C22F 0.066(8) 0.060(7) 0.015(7) -0.015(7) -0.004(6) 0.040(6)
C23F 0.109(8) 0.073(9) 0.020(7) -0.012(7) -0.009(7) 0.072(6)
C24F 0.133(8) 0.046(8) 0.035(6) -0.021(5) -0.001(6) 0.058(7)
C25F 0.116(9) 0.025(7) 0.066(8) -0.034(6) -0.019(7) 0.014(8)
C26F 0.035(9) 0.040(8) 0.104(7) 0.008(7) -0.008(7) -0.011(7)
C27F 0.068(8) 0.026(8) 0.110(7) 0.003(6) -0.005(6) 0.004(7)
C28F 0.102(8) 0.031(14) 0.096(8) 0.017(8) 0.001(7) 0.025(9)
C29F 0.042(5) 0.033(5) 0.097(6) 0.028(4) 0.012(4) -0.009(4)
C30F 0.042(5) 0.033(5) 0.097(6) 0.028(4) 0.012(4) -0.009(4)
C31F 0.109(8) 0.085(10) 0.025(7) -0.013(6) -0.002(7) 0.062(7)
C32F 0.114(8) 0.053(9) 0.048(7) -0.027(6) 0.012(6) 0.047(7)
C33F 0.106(8) 0.044(11) 0.070(8) -0.029(7) -0.021(7) 0.008(8)
C34F 0.089(10) 0.053(9) 0.046(9) -0.039(6) -0.021(7) 0.019(7)
C35F 0.084(8) 0.063(9) 0.034(8) -0.033(7) -0.019(7) 0.037(7)
C36F 0.084(7) 0.009(7) 0.073(8) 0.008(6) -0.012(6) -0.013(6)
C37F 0.063(7) 0.044(7) 0.065(6) 0.033(5) 0.013(5) -0.013(5)
C38F 0.042(9) 0.083(10) 0.087(8) 0.042(8) 0.029(7) -0.008(8)
C39F 0.029(8) 0.057(9) 0.097(8) 0.000(7) -0.021(7) -0.027(6)
C40F 0.066(11) 0.022(8) 0.089(7) -0.018(7) -0.023(6) -0.017(8)
C41F 0.044(8) 0.125(9) 0.060(9) 0.020(8) 0.023(6) 0.039(7)
C42F 0.071(8) 0.125(9) 0.044(9) -0.008(8) 0.015(7) 0.076(7)
C43F 0.058(8) 0.141(9) 0.073(8) -0.022(6) 0.001(6) 0.082(7)
C44F 0.023(8) 0.144(10) 0.065(7) -0.010(7) 0.006(6) 0.047(9)
C45F 0.032(10) 0.133(10) 0.064(9) 0.015(7) 0.022(7) 0.021(9)
C46F 0.150(9) 0.067(9) 0.044(6) -0.004(6) 0.005(6) 0.089(8)
C47F 0.128(7) 0.046(10) 0.057(6) 0.006(6) 0.002(6) 0.063(7)
C48F 0.116(8) 0.072(8) 0.043(6) 0.003(5) -0.016(5) 0.084(7)
C49F 0.099(8) 0.125(9) 0.064(8) -0.017(7) -0.011(6) 0.099(7)
C50F 0.119(9) 0.128(12) 0.074(8) -0.008(7) 0.008(7) 0.119(8)
C51F 0.058(7) 0.049(8) 0.071(11) 0.034(6) 0.012(6) 0.007(6)
C52F 0.051(7) 0.079(9) 0.050(9) 0.028(7) 0.031(6) 0.026(7)
C53F 0.060(7) 0.070(8) 0.025(4) 0.003(5) 0.007(9) 0.036(6)
C54F 0.068(6) 0.059(7) 0.019(6) 0.005(6) -0.013(5) 0.040(5)
C55F 0.080(7) 0.057(9) 0.047(9) 0.014(8) -0.007(7) 0.043(6)
C56F 0.051(8) 0.067(8) 0.035(7) -0.031(7) -0.032(5) 0.000(6)
C57F 0.026(7) 0.092(8) 0.063(7) -0.023(6) -0.024(5) 0.008(7)
C58F 0.026(9) 0.136(9) 0.066(6) -0.019(6) -0.014(6) 0.047(8)
C59F 0.066(9) 0.129(8) 0.057(8) -0.007(6) -0.016(6) 0.082(7)
C60F 0.045(6) 0.085(7) 0.029(7) -0.017(5) -0.024(5) 0.041(6)
C1T 0.070(5) 0.073(5) 0.098(6) -0.012(5) -0.011(4) 0.032(4)
C2T 0.073(4) 0.087(4) 0.087(5) -0.008(4) -0.021(4) 0.043(4)
C3T 0.093(6) 0.086(5) 0.082(6) -0.006(5) -0.019(5) 0.039(4)
C4T 0.066(4) 0.079(4) 0.069(5) -0.011(4) -0.005(3) 0.028(4)
C5T 0.065(4) 0.096(5) 0.061(4) -0.010(4) -0.009(4) 0.039(4)
C6T 0.068(4) 0.072(4) 0.074(5) 0.007(4) -0.008(3) 0.028(3)
C7T 0.087(6) 0.088(6) 0.132(8) -0.016(5) -0.016(5) 0.027(4)
C1S 0.119(9) 0.121(10) 0.137(12) 0.003(10) -0.014(10) 0.022(8)
C2S 0.112(11) 0.116(11) 0.150(15) 0.003(12) 0.004(12) 0.021(9)
C3S 0.124(11) 0.134(11) 0.193(17) -0.007(13) -0.004(12) 0.044(10)
C4S 0.166(13) 0.159(14) 0.191(18) 0.011(15) -0.022(15) 0.062(11)
C5S 0.173(15) 0.149(13) 0.169(16) 0.035(14) -0.007(15) 0.046(10)
C6S 0.145(13) 0.109(10) 0.169(17) -0.010(14) -0.011(15) 0.019(11)
C7S 0.161(19) 0.22(3) 0.29(3) 0.04(3) -0.07(2) 0.06(2)
C8S 0.224(12) 0.120(12) 0.134(10) 0.009(11) -0.033(9) 0.100(12)
C9S 0.257(14) 0.075(10) 0.107(11) 0.008(10) 0.010(9) 0.105(13)
C10S 0.209(13) 0.087(12) 0.128(12) -0.015(11) 0.028(10) 0.085(13)
C11S 0.208(13) 0.121(15) 0.133(11) 0.009(12) -0.010(11) 0.108(13)
C12S 0.218(14) 0.099(12) 0.085(10) 0.011(10) 0.010(8) 0.095(12)
C13S 0.207(13) 0.126(11) 0.133(9) 0.025(10) 0.000(9) 0.100(12)
C14S 0.290(18) 0.15(2) 0.20(2) -0.080(18) -0.114(18) 0.10(2)
C8T 0.212(12) 0.094(10) 0.110(9) -0.002(8) -0.002(8) 0.109(10)
C9T 0.232(13) 0.127(13) 0.107(11) 0.020(10) 0.023(9) 0.107(12)
C10T 0.216(13) 0.150(12) 0.163(12) -0.001(11) 0.010(11) 0.118(12)
C11T 0.214(13) 0.137(13) 0.178(13) 0.003(12) -0.013(12) 0.143(12)
C12T 0.208(13) 0.103(10) 0.138(12) 0.008(9) -0.005(9) 0.122(11)
C13T 0.198(11) 0.091(10) 0.087(8) -0.021(8) -0.003(8) 0.101(10)
C14T 0.26(2) 0.22(3) 0.21(2) -0.02(2) -0.097(18) 0.14(2)
C8U 0.213(16) 0.136(14) 0.103(10) 0.013(12) 0.003(10) 0.085(14)
C9U 0.199(17) 0.160(18) 0.146(13) 0.027(16) -0.009(12) 0.071(15)
C10U 0.212(14) 0.126(14) 0.132(12) 0.021(13) -0.026(12) 0.097(13)
C11U 0.220(14) 0.090(10) 0.138(12) -0.008(11) -0.041(10) 0.094(12)
C12U 0.223(13) 0.110(11) 0.099(10) 0.020(10) -0.004(9) 0.110(11)
C13U 0.218(15) 0.118(15) 0.102(10) 0.023(13) 0.013(10) 0.085(13)
C14U 0.19(3) 0.20(3) 0.121(12) 0.02(2) 0.025(15) 0.07(2)

loop_
_atom_type_symbol
_atom_type_description
_atom_type_scat_dispersion_real
_atom_type_scat_dispersion_imag
_atom_type_scat_source
C C 0.0033 0.0016 'International Tables Vol C Tables 4.2.6.8 and 6.1.1.4'
H H 0.0000 0.0000 'International Tables Vol C Tables 4.2.6.8 and 6.1.1.4'
N N 0.0061 0.0033 'International Tables Vol C Tables 4.2.6.8 and 6.1.1.4'
F F 0.0171 0.0103 'International Tables Vol C Tables 4.2.6.8 and 6.1.1.4'

loop_
_geom_angle_atom_site_label_1
_geom_angle_atom_site_label_2
_geom_angle_atom_site_label_3
_geom_angle
_geom_angle_site_symmetry_1
_geom_angle_site_symmetry_3
C1 N1 C4 107.1(2) . .
C9 N2 C6 107.8(2) . .
N1 C1 C10 124.9(3) . 4_666
N1 C1 C2 109.4(3) . .
C10 C1 C2 125.7(3) 4_666 .
C3 C2 C1 107.1(3) . .
C2 C3 C4 107.7(3) . .
N1 C4 C5 125.3(3) . .
N1 C4 C3 108.6(3) . .
C5 C4 C3 126.1(3) . .
C4 C5 C6 127.1(3) . .
C4 C5 C17 117.6(3) . .
C6 C5 C17 115.3(3) . .
C4 C5 C17D 115.1(11) . .
C6 C5 C17D 117.5(11) . .
C17 C5 C17D 8.3(18) . .
N2 C6 C5 126.0(3) . .
N2 C6 C7 108.3(3) . .
C5 C6 C7 125.7(3) . .
C8 C7 C6 107.7(3) . .
C7 C8 C9 107.3(3) . .
N2 C9 C10 125.6(3) . .
N2 C9 C8 108.9(3) . .
C10 C9 C8 125.5(3) . .
C9 C10 C1 125.9(3) . 4_666
C9 C10 C11 116.5(3) . .
C1 C10 C11 117.6(3) 4_666 .
C9 C10 C11D 118.3(4) . .
C1 C10 C11D 115.8(4) 4_666 .
C11 C10 C11D 2.9(8) . .
C16 C11 C12 117.3(4) . .
C16 C11 C10 121.8(5) . .
C12 C11 C10 120.9(5) . .
F1 C12 C13 117.4(4) . .
F1 C12 C11 120.3(4) . .
C13 C12 C11 122.2(5) . .
F2 C13 C12 120.8(4) . .
F2 C13 C14 120.0(5) . .
C12 C13 C14 119.2(5) . .
F3 C14 C13 118.5(6) . .
F3 C14 C15 121.3(6) . .
C13 C14 C15 120.2(6) . .
F4 C15 C14 119.8(5) . .
F4 C15 C16 120.6(5) . .
C14 C15 C16 119.5(6) . .
F5 C16 C11 120.7(4) . .
F5 C16 C15 117.7(4) . .
C11 C16 C15 121.6(5) . .
C16D C11D C12D 109.4(10) . .
C16D C11D C10 126.0(14) . .
C12D C11D C10 124.4(14) . .
F1D C12D C13D 116.3(14) . .
F1D C12D C11D 117.1(13) . .
C13D C12D C11D 126.6(13) . .
F2D C13D C14D 120.4(16) . .
F2D C13D C12D 120.7(14) . .
C14D C13D C12D 118.9(16) . .
F3D C14D C15D 114(2) . .
F3D C14D C13D 127(2) . .
C15D C14D C13D 119(2) . .
F4D C15D C14D 117.6(15) . .
F4D C15D C16D 121.6(15) . .
C14D C15D C16D 120.8(16) . .
F5D C16D C15D 117.4(14) . .
F5D C16D C11D 117.0(13) . .
C15D C16D C11D 125.6(13) . .
C22 C17 C18 115.9(3) . .
C22 C17 C5 122.9(4) . .
C18 C17 C5 121.2(4) . .
F6 C18 C19 118.1(4) . .
F6 C18 C17 119.5(3) . .
C19 C18 C17 122.5(4) . .
F7 C19 C20 120.2(4) . .
F7 C19 C18 120.4(4) . .
C20 C19 C18 119.4(4) . .
F8 C20 C19 120.5(4) . .
F8 C20 C21 119.3(4) . .
C19 C20 C21 120.1(4) . .
F9 C21 C20 119.9(4) . .
F9 C21 C22 120.4(4) . .
C20 C21 C22 119.7(4) . .
F10 C22 C21 118.0(4) . .
F10 C22 C17 119.7(4) . .
C21 C22 C17 122.3(4) . .
C18D C17D C22D 111(2) . .
C18D C17D C5 131(3) . .
C22D C17D C5 118(3) . .
F6D C18D C19D 118(4) . .
F6D C18D C17D 118(3) . .
C19D C18D C17D 124(3) . .
F7D C19D C18D 116(4) . .
F7D C19D C20D 121(4) . .
C18D C19D C20D 124(3) . .
F8D C20D C19D 109(4) . .
F8D C20D C21D 135(5) . .
C19D C20D C21D 116(3) . .
F9D C21D C20D 126(5) . .
F9D C21D C22D 116(4) . .
C20D C21D C22D 118(3) . .
F10D C22D C17D 115(4) . .
F10D C22D C21D 117(4) . .
C17D C22D C21D 128(3) . .
C6F C1F C5F 121.6(10) . .
C6F C1F C2F 123.3(10) . .
C5F C1F C2F 108.2(8) . .
C11F C2F C1F 119.0(11) . .
C11F C2F C3F 116.8(10) . .
C1F C2F C3F 109.6(9) . .
C16F C3F C4F 121.1(11) . .
C16F C3F C2F 121.9(11) . .
C4F C3F C2F 104.8(9) . .
C21F C4F C3F 119.8(11) . .
C21F C4F C5F 119.2(11) . .
C3F C4F C5F 109.2(9) . .
C26F C5F C1F 119.6(11) . .
C26F C5F C4F 119.8(10) . .
C1F C5F C4F 108.0(9) . .
C1F C6F C10F 118.0(11) . .
C1F C6F C7F 117.1(10) . .
C10F C6F C7F 108.4(9) . .
C30F C7F C6F 121.3(11) . .
C30F C7F C8F 122.0(10) . .
C6F C7F C8F 106.0(9) . .
C52F C8F C9F 120.2(10) . .
C52F C8F C7F 117.0(10) . .
C9F C8F C7F 108.4(9) . .
C31F C9F C10F 119.4(11) . .
C31F C9F C8F 120.4(11) . .
C10F C9F C8F 107.1(9) . .
C12F C10F C9F 120.3(10) . .
C12F C10F C6F 118.7(10) . .
C9F C10F C6F 109.9(9) . .
C2F C11F C15F 122.1(9) . .
C2F C11F C12F 117.7(9) . .
C15F C11F C12F 108.4(8) . .
C10F C12F C13F 120.5(11) . .
C10F C12F C11F 122.8(10) . .
C13F C12F C11F 106.8(9) . .
C32F C13F C12F 119.6(11) . .
C32F C13F C14F 117.0(11) . .
C12F C13F C14F 108.9(10) . .
C36F C14F C13F 119.7(11) . .
C36F C14F C15F 120.8(11) . .
C13F C14F C15F 107.5(9) . .
C17F C15F C11F 121.1(9) . .
C17F C15F C14F 118.1(10) . .
C11F C15F C14F 108.2(8) . .
C3F C16F C20F 119.3(11) . .
C3F C16F C17F 120.3(11) . .
C20F C16F C17F 107.5(9) . .
C15F C17F C18F 120.6(11) . .
C15F C17F C16F 117.8(10) . .
C18F C17F C16F 108.8(9) . .
C37F C18F C17F 119.7(10) . .
C37F C18F C19F 121.8(11) . .
C17F C18F C19F 108.4(9) . .
C41F C19F C18F 121.4(11) . .
C41F C19F C20F 119.6(11) . .
C18F C19F C20F 107.5(9) . .
C22F C20F C16F 118.6(10) . .
C22F C20F C19F 121.0(10) . .
C16F C20F C19F 107.8(9) . .
C4F C21F C22F 119.4(12) . .
C4F C21F C25F 120.2(11) . .
C22F C21F C25F 108.2(9) . .
C20F C22F C21F 121.7(11) . .
C20F C22F C23F 119.4(11) . .
C21F C22F C23F 107.4(9) . .
C42F C23F C24F 120.0(11) . .
C42F C23F C22F 118.3(12) . .
C24F C23F C22F 107.7(9) . .
C46F C24F C25F 121.1(10) . .
C46F C24F C23F 119.3(10) . .
C25F C24F C23F 109.3(9) . .
C27F C25F C24F 118.4(11) . .
C27F C25F C21F 120.8(11) . .
C24F C25F C21F 107.4(9) . .
C5F C26F C30F 120.4(11) . .
C5F C26F C27F 121.6(11) . .
C30F C26F C27F 106.2(9) . .
C25F C27F C26F 118.5(11) . .
C25F C27F C28F 119.8(11) . .
C26F C27F C28F 110.4(9) . .
C47F C28F C29F 122.1(12) . .
C47F C28F C27F 121.0(12) . .
C29F C28F C27F 104.6(9) . .
C51F C29F C28F 120.3(10) . .
C51F C29F C30F 118.8(10) . .
C28F C29F C30F 110.1(9) . .
C7F C30F C26F 119.5(10) . .
C7F C30F C29F 120.1(10) . .
C26F C30F C29F 108.7(9) . .
C9F C31F C32F 121.4(10) . .
C9F C31F C35F 119.2(11) . .
C32F C31F C35F 108.5(9) . .
C13F C32F C33F 121.2(10) . .
C13F C32F C31F 118.6(10) . .
C33F C32F C31F 106.2(9) . .
C40F C33F C32F 121.8(11) . .
C40F C33F C34F 118.2(11) . .
C32F C33F C34F 110.0(9) . .
C56F C34F C35F 120.9(11) . .
C56F C34F C33F 119.8(11) . .
C35F C34F C33F 105.7(9) . .
C53F C35F C34F 120.3(11) . .
C53F C35F C31F 119.7(11) . .
C34F C35F C31F 109.5(9) . .
C14F C36F C37F 120.9(11) . .
C14F C36F C40F 123.6(11) . .
C37F C36F C40F 106.0(9) . .
C18F C37F C36F 119.6(10) . .
C18F C37F C38F 116.3(10) . .
C36F C37F C38F 109.5(9) . .
C45F C38F C39F 119.7(11) . .
C45F C38F C37F 120.9(11) . .
C39F C38F C37F 107.4(9) . .
C38F C39F C57F 119.1(11) . .
C38F C39F C40F 107.4(9) . .
C57F C39F C40F 119.5(11) . .
C33F C40F C39F 122.6(11) . .
C33F C40F C36F 116.6(11) . .
C39F C40F C36F 109.5(9) . .
C19F C41F C42F 120.1(11) . .
C19F C41F C45F 117.8(11) . .
C42F C41F C45F 108.8(10) . .
C23F C42F C41F 121.6(11) . .
C23F C42F C43F 120.0(11) . .
C41F C42F C43F 107.4(9) . .
C50F C43F C44F 120.6(10) . .
C50F C43F C42F 120.0(10) . .
C44F C43F C42F 108.7(9) . .
C58F C44F C43F 121.1(11) . .
C58F C44F C45F 118.8(11) . .
C43F C44F C45F 108.6(9) . .
C38F C45F C41F 121.7(11) . .
C38F C45F C44F 121.4(11) . .
C41F C45F C44F 106.4(9) . .
C24F C46F C47F 121.6(11) . .
C24F C46F C50F 120.6(11) . .
C47F C46F C50F 108.7(9) . .
C28F C47F C46F 118.2(11) . .
C28F C47F C48F 119.5(11) . .
C46F C47F C48F 107.1(9) . .
C49F C48F C55F 130.6(10) . .
C49F C48F C47F 107.5(8) . .
C55F C48F C47F 113.8(9) . .
C59F C49F C48F 109.1(10) . .
C59F C49F C50F 127.1(13) . .
C48F C49F C50F 109.1(9) . .
C43F C50F C46F 119.7(12) . .
C43F C50F C49F 115.6(11) . .
C46F C50F C49F 107.0(9) . .
C29F C51F C55F 118.2(11) . .
C29F C51F C52F 120.6(12) . .
C55F C51F C52F 109.0(9) . .
C8F C52F C51F 121.6(11) . .
C8F C52F C53F 119.1(10) . .
C51F C52F C53F 107.1(9) . .
C35F C53F C54F 119.2(10) . .
C35F C53F C52F 121.4(10) . .
C54F C53F C52F 107.7(8) . .
C60F C54F C53F 122.7(10) . .
C60F C54F C55F 114.6(9) . .
C53F C54F C55F 109.5(9) . .
C48F C55F C51F 125.5(12) . .
C48F C55F C54F 115.4(10) . .
C51F C55F C54F 106.7(9) . .
C34F C56F C57F 122.3(11) . .
C34F C56F C60F 119.6(10) . .
C57F C56F C60F 108.7(8) . .
C58F C57F C39F 120.8(10) . .
C58F C57F C56F 109.3(9) . .
C39F C57F C56F 117.5(10) . .
C44F C58F C57F 120.1(11) . .
C44F C58F C59F 116.0(10) . .
C57F C58F C59F 107.9(9) . .
C49F C59F C60F 133.5(11) . .
C49F C59F C58F 118.6(10) . .
C60F C59F C58F 103.0(8) . .
C54F C60F C59F 116.5(9) . .
C54F C60F C56F 117.2(9) . .
C59F C60F C56F 110.1(8) . .
C2T C1T C6T 120.0(5) . .
C2T C1T C7T 119.9(5) . .
C6T C1T C7T 120.1(5) . .
C3T C2T C1T 120.5(5) . .
C2T C3T C4T 119.7(5) . .
C5T C4T C3T 119.8(5) . .
C4T C5T C6T 120.4(4) . .
C1T C6T C5T 119.6(5) . .
C6S C1S C2S 119.7(5) . .
C6S C1S C7S 120.2(6) . .
C2S C1S C7S 120.1(6) . .
C3S C2S C1S 120.1(6) . .
C4S C3S C2S 120.1(6) . .
C5S C4S C3S 119.9(5) . .
C4S C5S C6S 120.1(6) . .
C5S C6S C1S 120.2(6) . .
C9S C8S C13S 119.8(6) . .
C9S C8S C14S 120.0(6) . .
C13S C8S C14S 120.2(6) . .
C8S C9S C10S 120.4(6) . .
C9S C10S C11S 119.8(6) . .
C12S C11S C10S 119.8(6) . .
C11S C12S C13S 120.4(6) . .
C8S C13S C12S 119.8(6) . .
C13T C8T C9T 119.9(6) . .
C13T C8T C14T 120.3(6) . .
C9T C8T C14T 119.8(6) . .
C10T C9T C8T 120.1(6) . .
C11T C10T C9T 120.0(6) . .
C10T C11T C12T 119.9(6) . .
C13T C12T C11T 119.9(6) . .
C12T C13T C8T 120.2(6) . .
C9U C8U C13U 120.0(6) . .
C9U C8U C14U 119.9(6) . .
C13U C8U C14U 120.1(6) . .
C10U C9U C8U 119.9(6) . .
C9U C10U C11U 120.0(6) . .
C12U C11U C10U 120.1(6) . .
C11U C12U C13U 119.9(6) . .
C12U C13U C8U 120.0(6) . .

loop_
_geom_bond_atom_site_label_1
_geom_bond_atom_site_label_2
_geom_bond_distance
_geom_bond_site_symmetry_2
N1 C1 1.364(4) .
N1 C4 1.370(4) .
N2 C9 1.362(4) .
N2 C6 1.373(4) .
C1 C10 1.406(4) 4_666
C1 C2 1.431(5) .
C2 C3 1.340(5) .
C3 C4 1.437(5) .
C4 C5 1.395(4) .
C5 C6 1.398(4) .
C5 C17 1.497(4) .
C5 C17D 1.499(11) .
C6 C7 1.435(4) .
C7 C8 1.345(5) .
C8 C9 1.435(4) .
C9 C10 1.394(4) .
C10 C1 1.406(4) 4_666
C10 C11 1.497(5) .
C10 C11D 1.505(9) .
C11 C16 1.377(7) .
C11 C12 1.385(7) .
C12 F1 1.340(6) .
C12 C13 1.371(6) .
C13 F2 1.341(5) .
C13 C14 1.372(8) .
C14 F3 1.346(7) .
C14 C15 1.377(8) .
C15 F4 1.344(6) .
C15 C16 1.379(7) .
C16 F5 1.344(5) .
C11D C16D 1.404(17) .
C11D C12D 1.419(18) .
C12D F1D 1.351(15) .
C12D C13D 1.387(17) .
C13D F2D 1.353(16) .
C13D C14D 1.367(19) .
C14D F3D 1.322(19) .
C14D C15D 1.357(19) .
C15D F4D 1.355(15) .
C15D C16D 1.380(17) .
C16D F5D 1.349(15) .
C17 C22 1.381(5) .
C17 C18 1.386(5) .
C18 F6 1.338(5) .
C18 C19 1.375(6) .
C19 F7 1.331(5) .
C19 C20 1.361(6) .
C20 F8 1.352(5) .
C20 C21 1.367(6) .
C21 F9 1.350(5) .
C21 C22 1.369(5) .
C22 F10 1.340(4) .
C17D C18D 1.38(2) .
C17D C22D 1.38(2) .
C18D F6D 1.33(2) .
C18D C19D 1.36(2) .
C19D F7D 1.33(2) .
C19D C20D 1.37(2) .
C20D F8D 1.34(2) .
C20D C21D 1.38(2) .
C21D F9D 1.35(2) .
C21D C22D 1.38(2) .
C22D F10D 1.34(2) .
C1F C6F 1.390(14) .
C1F C5F 1.414(13) .
C1F C2F 1.444(14) .
C2F C11F 1.367(13) .
C2F C3F 1.476(14) .
C3F C16F 1.374(14) .
C3F C4F 1.453(14) .
C4F C21F 1.364(14) .
C4F C5F 1.470(13) .
C5F C26F 1.381(13) .
C6F C10F 1.433(14) .
C6F C7F 1.461(14) .
C7F C30F 1.364(14) .
C7F C8F 1.476(13) .
C8F C52F 1.358(14) .
C8F C9F 1.459(13) .
C9F C31F 1.395(14) .
C9F C10F 1.428(13) .
C10F C12F 1.386(13) .
C11F C15F 1.440(13) .
C11F C12F 1.474(13) .
C12F C13F 1.449(14) .
C13F C32F 1.407(14) .
C13F C14F 1.453(14) .
C14F C36F 1.353(14) .
C14F C15F 1.459(13) .
C15F C17F 1.396(14) .
C16F C20F 1.453(13) .
C16F C17F 1.456(14) .
C17F C18F 1.427(14) .
C18F C37F 1.396(13) .
C18F C19F 1.456(14) .
C19F C41F 1.358(14) .
C19F C20F 1.462(14) .
C20F C22F 1.390(15) .
C21F C22F 1.435(14) .
C21F C25F 1.473(14) .
C22F C23F 1.464(13) .
C23F C42F 1.397(14) .
C23F C24F 1.440(13) .
C24F C46F 1.400(13) .
C24F C25F 1.420(14) .
C25F C27F 1.383(14) .
C26F C30F 1.430(14) .
C26F C27F 1.439(13) .
C27F C28F 1.478(14) .
C28F C47F 1.374(14) .
C28F C29F 1.424(14) .
C29F C51F 1.376(14) .
C29F C30F 1.446(13) .
C31F C32F 1.442(13) .
C31F C35F 1.448(14) .
C32F C33F 1.437(14) .
C33F C40F 1.355(14) .
C33F C34F 1.469(14) .
C34F C56F 1.394(14) .
C34F C35F 1.421(14) .
C35F C53F 1.369(13) .
C36F C37F 1.424(13) .
C36F C40F 1.457(14) .
C37F C38F 1.473(14) .
C38F C45F 1.374(15) .
C38F C39F 1.424(14) .
C39F C57F 1.426(14) .
C39F C40F 1.456(14) .
C41F C42F 1.448(14) .
C41F C45F 1.461(14) .
C42F C43F 1.454(13) .
C43F C50F 1.378(14) .
C43F C44F 1.433(14) .
C44F C58F 1.380(14) .
C44F C45F 1.467(14) .
C46F C47F 1.411(13) .
C46F C50F 1.446(14) .
C47F C48F 1.533(13) .
C48F C49F 1.368(13) .
C48F C55F 1.381(14) .
C49F C59F 1.177(16) .
C49F C50F 1.495(14) .
C51F C55F 1.435(14) .
C51F C52F 1.461(14) .
C52F C53F 1.466(14) .
C53F C54F 1.421(14) .
C54F C60F 1.392(13) .
C54F C55F 1.466(13) .
C56F C57F 1.429(13) .
C56F C60F 1.453(13) .
C57F C58F 1.421(14) .
C58F C59F 1.569(14) .
C59F C60F 1.453(12) .
C1T C2T 1.370(6) .
C1T C6T 1.371(6) .
C1T C7T 1.545(10) .
C2T C3T 1.364(7) .
C3T C4T 1.382(7) .
C4T C5T 1.365(6) .
C5T C6T 1.376(6) .
C1S C6S 1.412(12) .
C1S C2S 1.412(12) .
C1S C7S 1.552(14) .
C2S C3S 1.412(12) .
C3S C4S 1.412(12) .
C4S C5S 1.409(12) .
C5S C6S 1.411(12) .
C8S C9S 1.351(12) .
C8S C13S 1.351(12) .
C8S C14S 1.543(11) .
C9S C10S 1.353(12) .
C10S C11S 1.353(12) .
C11S C12S 1.350(12) .
C12S C13S 1.353(12) .
C8T C13T 1.384(11) .
C8T C9T 1.386(11) .
C8T C14T 1.532(10) .
C9T C10T 1.384(11) .
C10T C11T 1.384(11) .
C11T C12T 1.390(11) .
C12T C13T 1.383(11) .
C8U C9U 1.386(15) .
C8U C13U 1.387(15) .
C8U C14U 1.526(11) .
C9U C10U 1.385(15) .
C10U C11U 1.386(15) .
C11U C12U 1.384(15) .
C12U C13U 1.387(15) .

loop_
_geom_hbond_atom_site_label_D
_geom_hbond_atom_site_label_H
_geom_hbond_atom_site_label_A
_geom_hbond_distance_DH
_geom_hbond_distance_HA
_geom_hbond_distance_DA
_geom_hbond_angle_DHA
_geom_hbond_site_symmetry_A
N1 H1 N2 0.88 2.34 2.884(3) 120.1 4_666
N1 H1 N2 0.88 2.40 2.940(3) 119.6 .
N2 H2 N1 0.88 2.34 2.884(3) 120.1 4_666
N2 H2 N1 0.88 2.41 2.940(3) 119.1 .

loop_
_geom_torsion_atom_site_label_1
_geom_torsion_atom_site_label_2
_geom_torsion_atom_site_label_3
_geom_torsion_atom_site_label_4
_geom_torsion
_geom_torsion_site_symmetry_1
_geom_torsion_site_symmetry_4
C4 N1 C1 C10 178.0(3) . 4_666
C4 N1 C1 C2 -1.2(3) . .
N1 C1 C2 C3 1.1(4) . .
C10 C1 C2 C3 -178.1(3) 4_666 .
C1 C2 C3 C4 -0.6(4) . .
C1 N1 C4 C5 -179.5(3) . .
C1 N1 C4 C3 0.8(3) . .
C2 C3 C4 N1 -0.1(4) . .
C2 C3 C4 C5 -179.8(3) . .
N1 C4 C5 C6 -2.5(5) . .
C3 C4 C5 C6 177.2(3) . .
N1 C4 C5 C17 178.9(3) . .
C3 C4 C5 C17 -1.5(5) . .
N1 C4 C5 C17D 170.1(18) . .
C3 C4 C5 C17D -10.3(19) . .
C9 N2 C6 C5 -178.8(3) . .
C9 N2 C6 C7 -0.2(3) . .
C4 C5 C6 N2 2.6(5) . .
C17 C5 C6 N2 -178.7(3) . .
C17D C5 C6 N2 -169.8(19) . .
C4 C5 C6 C7 -175.8(3) . .
C17 C5 C6 C7 2.9(4) . .
C17D C5 C6 C7 11.8(19) . .
N2 C6 C7 C8 -0.1(3) . .
C5 C6 C7 C8 178.5(3) . .
C6 C7 C8 C9 0.4(4) . .
C6 N2 C9 C10 -179.9(3) . .
C6 N2 C9 C8 0.4(3) . .
C7 C8 C9 N2 -0.5(3) . .
C7 C8 C9 C10 179.9(3) . .
N2 C9 C10 C1 -0.2(5) . 4_666
C8 C9 C10 C1 179.4(3) . 4_666
N2 C9 C10 C11 179.5(4) . .
C8 C9 C10 C11 -1.0(5) . .
N2 C9 C10 C11D -177.9(9) . .
C8 C9 C10 C11D 1.7(10) . .
C9 C10 C11 C16 -64.2(4) . .
C1 C10 C11 C16 115.4(4) 4_666 .
C11D C10 C11 C16 169(13) . .
C9 C10 C11 C12 114.3(3) . .
C1 C10 C11 C12 -66.0(3) 4_666 .
C11D C10 C11 C12 -12(13) . .
C16 C11 C12 F1 178.4(3) . .
C10 C11 C12 F1 -0.2(3) . .
C16 C11 C12 C13 0.0(2) . .
C10 C11 C12 C13 -178.6(3) . .
F1 C12 C13 F2 2.0(3) . .
C11 C12 C13 F2 -179.6(2) . .
F1 C12 C13 C14 -178.8(3) . .
C11 C12 C13 C14 -0.4(3) . .
F2 C13 C14 F3 -1.3(6) . .
C12 C13 C14 F3 179.5(3) . .
F2 C13 C14 C15 -179.4(4) . .
C12 C13 C14 C15 1.4(5) . .
F3 C14 C15 F4 1.4(7) . .
C13 C14 C15 F4 179.4(4) . .
F3 C14 C15 C16 179.9(4) . .
C13 C14 C15 C16 -2.1(7) . .
C12 C11 C16 F5 179.3(3) . .
C10 C11 C16 F5 -2.1(5) . .
C12 C11 C16 C15 -0.6(4) . .
C10 C11 C16 C15 178.0(3) . .
F4 C15 C16 F5 0.3(6) . .
C14 C15 C16 F5 -178.2(4) . .
F4 C15 C16 C11 -179.8(3) . .
C14 C15 C16 C11 1.7(6) . .
C9 C10 C11D C16D -99.2(7) . .
C1 C10 C11D C16D 82.9(8) 4_666 .
C11 C10 C11D C16D -45(13) . .
C9 C10 C11D C12D 75.2(8) . .
C1 C10 C11D C12D -102.8(5) 4_666 .
C11 C10 C11D C12D 130(13) . .
C16D C11D C12D F1D 179.9(4) . .
C10 C11D C12D F1D 4.7(7) . .
C16D C11D C12D C13D -0.1(3) . .
C10 C11D C12D C13D -175.3(7) . .
F1D C12D C13D F2D 0.1(4) . .
C11D C12D C13D F2D -180.0(3) . .
F1D C12D C13D C14D 179.9(5) . .
C11D C12D C13D C14D -0.1(3) . .
F2D C13D C14D F3D -0.5(9) . .
C12D C13D C14D F3D 179.6(6) . .
F2D C13D C14D C15D 179.6(6) . .
C12D C13D C14D C15D -0.3(7) . .
F3D C14D C15D F4D -0.4(9) . .
C13D C14D C15D F4D 179.5(5) . .
F3D C14D C15D C16D -179.1(6) . .
C13D C14D C15D C16D 0.8(10) . .
F4D C15D C16D F5D 0.9(10) . .
C14D C15D C16D F5D 179.6(6) . .
F4D C15D C16D C11D -179.7(6) . .
C14D C15D C16D C11D -1.0(10) . .
C12D C11D C16D F5D -179.9(5) . .
C10 C11D C16D F5D -4.9(10) . .
C12D C11D C16D C15D 0.6(7) . .
C10 C11D C16D C15D 175.7(8) . .
C4 C5 C17 C22 68.6(4) . .
C6 C5 C17 C22 -110.2(3) . .
C17D C5 C17 C22 143(8) . .
C4 C5 C17 C18 -114.0(3) . .
C6 C5 C17 C18 67.2(3) . .
C17D C5 C17 C18 -40(8) . .
C22 C17 C18 F6 -179.1(3) . .
C5 C17 C18 F6 3.4(3) . .
C22 C17 C18 C19 -0.06(19) . .
C5 C17 C18 C19 -177.6(3) . .
F6 C18 C19 F7 -1.7(3) . .
C17 C18 C19 F7 179.3(3) . .
F6 C18 C19 C20 179.3(3) . .
C17 C18 C19 C20 0.3(2) . .
F7 C19 C20 F8 0.8(5) . .
C18 C19 C20 F8 179.8(3) . .
F7 C19 C20 C21 179.6(4) . .
C18 C19 C20 C21 -1.4(5) . .
F8 C20 C21 F9 0.1(6) . .
C19 C20 C21 F9 -178.7(3) . .
F8 C20 C21 C22 -179.0(4) . .
C19 C20 C21 C22 2.2(6) . .
F9 C21 C22 F10 -2.1(5) . .
C20 C21 C22 F10 177.0(4) . .
F9 C21 C22 C17 178.9(3) . .
C20 C21 C22 C17 -2.0(6) . .
C18 C17 C22 F10 -178.1(2) . .
C5 C17 C22 F10 -0.6(5) . .
C18 C17 C22 C21 0.9(4) . .
C5 C17 C22 C21 178.4(3) . .
C4 C5 C17D C18D -72(2) . .
C6 C5 C17D C18D 101.3(16) . .
C17 C5 C17D C18D 178(9) . .
C4 C5 C17D C22D 99.8(16) . .
C6 C5 C17D C22D -86.9(14) . .
C17 C5 C17D C22D -10(7) . .
C22D C17D C18D F6D 179.9(5) . .
C5 C17D C18D F6D -8(2) . .
C22D C17D C18D C19D 0.0(3) . .
C5 C17D C18D C19D 172(2) . .
F6D C18D C19D F7D 0.0(5) . .
C17D C18D C19D F7D 179.9(3) . .
F6D C18D C19D C20D -180.0(5) . .
C17D C18D C19D C20D 0.0(4) . .
F7D C19D C20D F8D 0.2(8) . .
C18D C19D C20D F8D -179.9(4) . .
F7D C19D C20D C21D -179.9(6) . .
C18D C19D C20D C21D 0.0(7) . .
F8D C20D C21D F9D -0.3(14) . .
C19D C20D C21D F9D 179.9(6) . .
F8D C20D C21D C22D 179.9(8) . .
C19D C20D C21D C22D 0.0(10) . .
C18D C17D C22D F10D 179.9(5) . .
C5 C17D C22D F10D 6.5(19) . .
C18D C17D C22D C21D 0.1(8) . .
C5 C17D C22D C21D -173.3(19) . .
F9D C21D C22D F10D 0.3(10) . .
C20D C21D C22D F10D -179.9(7) . .
F9D C21D C22D C17D -179.9(6) . .
C20D C21D C22D C17D -0.1(11) . .
C6F C1F C2F C11F -8(2) . .
C5F C1F C2F C11F 143.3(14) . .
C6F C1F C2F C3F -146.0(15) . .
C5F C1F C2F C3F 5.2(18) . .
C11F C2F C3F C16F -1(2) . .
C1F C2F C3F C16F 138.3(16) . .
C11F C2F C3F C4F -143.3(15) . .
C1F C2F C3F C4F -4.3(18) . .
C16F C3F C4F C21F 1(3) . .
C2F C3F C4F C21F 144.5(17) . .
C16F C3F C4F C5F -141.1(16) . .
C2F C3F C4F C5F 1.8(18) . .
C6F C1F C5F C26F 6(2) . .
C2F C1F C5F C26F -145.8(16) . .
C6F C1F C5F C4F 147.8(15) . .
C2F C1F C5F C4F -3.9(18) . .
C21F C4F C5F C26F 0(2) . .
C3F C4F C5F C26F 143.1(17) . .
C21F C4F C5F C1F -141.6(17) . .
C3F C4F C5F C1F 1.3(19) . .
C5F C1F C6F C10F -139.2(14) . .
C2F C1F C6F C10F 8(2) . .
C5F C1F C6F C7F -7(2) . .
C2F C1F C6F C7F 140.6(15) . .
C1F C6F C7F C30F 4(2) . .
C10F C6F C7F C30F 140.4(13) . .
C1F C6F C7F C8F -141.1(14) . .
C10F C6F C7F C8F -4.6(15) . .
C30F C7F C8F C52F -1(2) . .
C6F C7F C8F C52F 144.2(13) . .
C30F C7F C8F C9F -140.4(15) . .
C6F C7F C8F C9F 4.3(16) . .
C52F C8F C9F C31F 0(2) . .
C7F C8F C9F C31F 138.6(15) . .
C52F C8F C9F C10F -140.7(13) . .
C7F C8F C9F C10F -2.4(16) . .
C31F C9F C10F C12F 1(2) . .
C8F C9F C10F C12F 142.9(14) . .
C31F C9F C10F C6F -142.0(15) . .
C8F C9F C10F C6F -0.5(16) . .
C1F C6F C10F C12F -4.8(19) . .
C7F C6F C10F C12F -140.9(14) . .
C1F C6F C10F C9F 139.3(14) . .
C7F C6F C10F C9F 3.3(16) . .
C1F C2F C11F C15F -134.7(13) . .
C3F C2F C11F C15F 0(2) . .
C1F C2F C11F C12F 4(2) . .
C3F C2F C11F C12F 139.0(14) . .
C9F C10F C12F C13F 2(2) . .
C6F C10F C12F C13F 142.5(15) . .
C9F C10F C12F C11F -139.1(15) . .
C6F C10F C12F C11F 1(2) . .
C2F C11F C12F C10F -1(2) . .
C15F C11F C12F C10F 143.0(14) . .
C2F C11F C12F C13F -146.6(15) . .
C15F C11F C12F C13F -2.8(17) . .
C10F C12F C13F C32F -4(3) . .
C11F C12F C13F C32F 142.6(15) . .
C10F C12F C13F C14F -142.3(16) . .
C11F C12F C13F C14F 4.4(19) . .
C32F C13F C14F C36F -1(2) . .
C12F C13F C14F C36F 138.7(17) . .
C32F C13F C14F C15F -143.8(15) . .
C12F C13F C14F C15F -4.3(19) . .
C2F C11F C15F C17F 1.1(19) . .
C12F C11F C15F C17F -140.8(14) . .
C2F C11F C15F C14F 142.0(14) . .
C12F C11F C15F C14F 0.2(15) . .
C36F C14F C15F C17F 2(2) . .
C13F C14F C15F C17F 144.8(15) . .
C36F C14F C15F C11F -140.0(15) . .
C13F C14F C15F C11F 2.5(17) . .
C4F C3F C16F C20F 0(2) . .
C2F C3F C16F C20F -137.1(15) . .
C4F C3F C16F C17F 136.3(17) . .
C2F C3F C16F C17F 0(3) . .
C11F C15F C17F C18F 135.1(14) . .
C14F C15F C17F C18F -2(2) . .
C11F C15F C17F C16F -2(2) . .
C14F C15F C17F C16F -139.5(16) . .
C3F C16F C17F C15F 2(2) . .
C20F C16F C17F C15F 143.0(14) . .
C3F C16F C17F C18F -140.1(16) . .
C20F C16F C17F C18F 1.0(19) . .
C15F C17F C18F C37F 4(2) . .
C16F C17F C18F C37F 144.7(14) . .
C15F C17F C18F C19F -142.0(15) . .
C16F C17F C18F C19F -1(2) . .
C37F C18F C19F C41F -1(2) . .
C17F C18F C19F C41F 144.2(16) . .
C37F C18F C19F C20F -144.0(12) . .
C17F C18F C19F C20F 1.2(18) . .
C3F C16F C20F C22F -1.0(18) . .
C17F C16F C20F C22F -142.6(16) . .
C3F C16F C20F C19F 141.3(17) . .
C17F C16F C20F C19F -0.3(17) . .
C41F C19F C20F C22F -3.1(19) . .
C18F C19F C20F C22F 140.7(15) . .
C41F C19F C20F C16F -144.3(17) . .
C18F C19F C20F C16F -0.5(16) . .
C3F C4F C21F C22F -1(3) . .
C5F C4F C21F C22F 137.8(17) . .
C3F C4F C21F C25F -139.1(17) . .
C5F C4F C21F C25F 0(3) . .
C16F C20F C22F C21F 1.4(19) . .
C19F C20F C22F C21F -135.8(18) . .
C16F C20F C22F C23F 140.0(17) . .
C19F C20F C22F C23F 2.8(19) . .
C4F C21F C22F C20F 0(3) . .
C25F C21F C22F C20F 142.1(15) . .
C4F C21F C22F C23F -143.2(18) . .
C25F C21F C22F C23F -1(2) . .
C20F C22F C23F C42F -2(2) . .
C21F C22F C23F C42F 142.3(17) . .
C20F C22F C23F C24F -141.8(14) . .
C21F C22F C23F C24F 2(2) . .
C42F C23F C24F C46F 3(2) . .
C22F C23F C24F C46F 142.7(16) . .
C42F C23F C24F C25F -142.1(17) . .
C22F C23F C24F C25F -2.6(18) . .
C46F C24F C25F C27F -1(2) . .
C23F C24F C25F C27F 143.3(15) . .
C46F C24F C25F C21F -142.5(16) . .
C23F C24F C25F C21F 2.2(19) . .
C4F C21F C25F C27F 1(3) . .
C22F C21F C25F C27F -140.9(17) . .
C4F C21F C25F C24F 141.2(18) . .
C22F C21F C25F C24F -1(2) . .
C1F C5F C26F C30F -2(2) . .
C4F C5F C26F C30F -139.1(16) . .
C1F C5F C26F C27F 136.1(17) . .
C4F C5F C26F C27F -1(3) . .
C24F C25F C27F C26F -138.1(16) . .
C21F C25F C27F C26F -2(2) . .
C24F C25F C27F C28F 2(2) . .
C21F C25F C27F C28F 137.8(17) . .
C5F C26F C27F C25F 2(3) . .
C30F C26F C27F C25F 145.3(15) . .
C5F C26F C27F C28F -141.2(17) . .
C30F C26F C27F C28F 1.8(19) . .
C25F C27F C28F C47F -1(3) . .
C26F C27F C28F C47F 141.5(18) . .
C25F C27F C28F C29F -144.2(15) . .
C26F C27F C28F C29F -1.3(19) . .
C47F C28F C29F C51F 2(2) . .
C27F C28F C29F C51F 144.2(14) . .
C47F C28F C29F C30F -142.0(16) . .
C27F C28F C29F C30F 0.2(17) . .
C6F C7F C30F C26F 0(2) . .
C8F C7F C30F C26F 139.5(15) . .
C6F C7F C30F C29F -138.8(13) . .
C8F C7F C30F C29F 1(2) . .
C5F C26F C30F C7F -1(2) . .
C27F C26F C30F C7F -144.6(14) . .
C5F C26F C30F C29F 141.9(15) . .
C27F C26F C30F C29F -1.6(17) . .
C51F C29F C30F C7F -0.9(19) . .
C28F C29F C30F C7F 143.7(14) . .
C51F C29F C30F C26F -143.7(14) . .
C28F C29F C30F C26F 0.8(16) . .
C10F C9F C31F C32F -3(2) . .
C8F C9F C31F C32F -139.7(15) . .
C10F C9F C31F C35F 136.8(15) . .
C8F C9F C31F C35F 0(2) . .
C12F C13F C32F C33F -132.4(16) . .
C14F C13F C32F C33F 3(2) . .
C12F C13F C32F C31F 2(2) . .
C14F C13F C32F C31F 137.2(16) . .
C9F C31F C32F C13F 1(2) . .
C35F C31F C32F C13F -142.3(15) . .
C9F C31F C32F C33F 142.1(16) . .
C35F C31F C32F C33F -1.7(17) . .
C13F C32F C33F C40F -3(2) . .
C31F C32F C33F C40F -142.5(16) . .
C13F C32F C33F C34F 141.7(15) . .
C31F C32F C33F C34F 2.2(17) . .
C40F C33F C34F C56F 3(2) . .
C32F C33F C34F C56F -142.8(15) . .
C40F C33F C34F C35F 144.2(16) . .
C32F C33F C34F C35F -1.9(17) . .
C56F C34F C35F C53F -3(2) . .
C33F C34F C35F C53F -143.6(15) . .
C56F C34F C35F C31F 141.2(16) . .
C33F C34F C35F C31F 0.9(18) . .
C9F C31F C35F C53F 1(2) . .
C32F C31F C35F C53F 145.2(14) . .
C9F C31F C35F C34F -144.2(15) . .
C32F C31F C35F C34F 0.5(18) . .
C13F C14F C36F C37F -142.2(16) . .
C15F C14F C36F C37F -4(2) . .
C13F C14F C36F C40F -1(3) . .
C15F C14F C36F C40F 137.4(15) . .
C17F C18F C37F C36F -6(2) . .
C19F C18F C37F C36F 135.7(15) . .
C17F C18F C37F C38F -141.0(14) . .
C19F C18F C37F C38F 0.4(19) . .
C14F C36F C37F C18F 6(2) . .
C40F C36F C37F C18F -141.5(13) . .
C14F C36F C37F C38F 143.9(16) . .
C40F C36F C37F C38F -3.6(16) . .
C18F C37F C38F C45F 1(2) . .
C36F C37F C38F C45F -138.5(16) . .
C18F C37F C38F C39F 143.5(14) . .
C36F C37F C38F C39F 4.0(17) . .
C45F C38F C39F C57F 0(2) . .
C37F C38F C39F C57F -142.6(14) . .
C45F C38F C39F C40F 140.4(17) . .
C37F C38F C39F C40F -2.7(18) . .
C32F C33F C40F C39F 141.3(16) . .
C34F C33F C40F C39F -1(2) . .
C32F C33F C40F C36F 2(2) . .
C34F C33F C40F C36F -140.4(15) . .
C38F C39F C40F C33F -141.5(16) . .
C57F C39F C40F C33F -2(2) . .
C38F C39F C40F C36F 0.6(19) . .
C57F C39F C40F C36F 140.3(15) . .
C14F C36F C40F C33F 0(2) . .
C37F C36F C40F C33F 146.5(14) . .
C14F C36F C40F C39F -144.5(17) . .
C37F C36F C40F C39F 1.9(18) . .
C18F C19F C41F C42F -136.6(16) . .
C20F C19F C41F C42F 2(2) . .
C18F C19F C41F C45F 0(2) . .
C20F C19F C41F C45F 138.8(15) . .
C24F C23F C42F C41F 136.0(16) . .
C22F C23F C42F C41F 1(3) . .
C24F C23F C42F C43F -4(2) . .
C22F C23F C42F C43F -138.8(15) . .
C19F C41F C42F C23F -1(3) . .
C45F C41F C42F C23F -141.2(17) . .
C19F C41F C42F C43F 142.9(16) . .
C45F C41F C42F C43F 2.7(19) . .
C23F C42F C43F C50F -2(2) . .
C41F C42F C43F C50F -146.2(15) . .
C23F C42F C43F C44F 142.9(16) . .
C41F C42F C43F C44F -1.7(18) . .
C50F C43F C44F C58F 1(2) . .
C42F C43F C44F C58F -142.8(15) . .
C50F C43F C44F C45F 144.3(15) . .
C42F C43F C44F C45F 0.0(17) . .
C39F C38F C45F C41F -140.0(17) . .
C37F C38F C45F C41F -2(2) . .
C39F C38F C45F C44F 0(3) . .
C37F C38F C45F C44F 138.2(15) . .
C19F C41F C45F C38F 1(3) . .
C42F C41F C45F C38F 142.5(18) . .
C19F C41F C45F C44F -143.9(16) . .
C42F C41F C45F C44F -2.7(19) . .
C58F C44F C45F C38F 0(2) . .
C43F C44F C45F C38F -143.7(16) . .
C58F C44F C45F C41F 145.4(15) . .
C43F C44F C45F C41F 1.6(18) . .
C25F C24F C46F C47F 0(2) . .
C23F C24F C46F C47F -141.2(15) . .
C25F C24F C46F C50F 143.1(16) . .
C23F C24F C46F C50F 2(2) . .
C29F C28F C47F C46F 136.4(16) . .
C27F C28F C47F C46F 0(3) . .
C29F C28F C47F C48F 3(3) . .
C27F C28F C47F C48F -133.3(15) . .
C24F C46F C47F C28F 1(2) . .
C50F C46F C47F C28F -146.4(17) . .
C24F C46F C47F C48F 139.1(14) . .
C50F C46F C47F C48F -7.8(17) . .
C28F C47F C48F C49F 144.5(15) . .
C46F C47F C48F C49F 6.5(16) . .
C28F C47F C48F C55F -8(2) . .
C46F C47F C48F C55F -145.8(14) . .
C55F C48F C49F C59F 1(2) . .
C47F C48F C49F C59F -145.3(14) . .
C55F C48F C49F C50F 143.3(16) . .
C47F C48F C49F C50F -2.6(16) . .
C44F C43F C50F C46F -133.5(15) . .
C42F C43F C50F C46F 7(2) . .
C44F C43F C50F C49F -3(2) . .
C42F C43F C50F C49F 137.1(15) . .
C24F C46F C50F C43F -7(2) . .
C47F C46F C50F C43F 140.2(15) . .
C24F C46F C50F C49F -141.0(14) . .
C47F C46F C50F C49F 6.3(18) . .
C59F C49F C50F C43F -4(2) . .
C48F C49F C50F C43F -138.2(14) . .
C59F C49F C50F C46F 132.1(16) . .
C48F C49F C50F C46F -2.0(18) . .
C28F C29F C51F C55F -2(2) . .
C30F C29F C51F C55F 139.2(15) . .
C28F C29F C51F C52F -139.9(16) . .
C30F C29F C51F C52F 1(2) . .
C9F C8F C52F C51F 135.7(16) . .
C7F C8F C52F C51F 1(2) . .
C9F C8F C52F C53F -2(2) . .
C7F C8F C52F C53F -136.8(13) . .
C29F C51F C52F C8F -1(2) . .
C55F C51F C52F C8F -142.5(15) . .
C29F C51F C52F C53F 140.9(14) . .
C55F C51F C52F C53F -0.7(19) . .
C34F C35F C53F C54F 0.4(19) . .
C31F C35F C53F C54F -140.5(16) . .
C34F C35F C53F C52F 138.8(16) . .
C31F C35F C53F C52F -2(2) . .
C8F C52F C53F C35F 2.8(18) . .
C51F C52F C53F C35F -140.1(15) . .
C8F C52F C53F C54F 145.4(14) . .
C51F C52F C53F C54F 2.4(16) . .
C35F C53F C54F C60F 1.4(16) . .
C52F C53F C54F C60F -142.1(13) . .
C35F C53F C54F C55F 140.2(16) . .
C52F C53F C54F C55F -3.3(16) . .
C49F C48F C55F C51F -135.7(17) . .
C47F C48F C55F C51F 9(2) . .
C49F C48F C55F C54F 1(2) . .
C47F C48F C55F C54F 145.3(14) . .
C29F C51F C55F C48F -4(3) . .
C52F C51F C55F C48F 138.5(16) . .
C29F C51F C55F C54F -143.9(15) . .
C52F C51F C55F C54F -1(2) . .
C60F C54F C55F C48F 1(2) . .
C53F C54F C55F C48F -141.6(13) . .
C60F C54F C55F C51F 145.3(14) . .
C53F C54F C55F C51F 2.8(19) . .
C35F C34F C56F C57F -138.4(15) . .
C33F C34F C56F C57F -3(2) . .
C35F C34F C56F C60F 4(2) . .
C33F C34F C56F C60F 139.2(14) . .
C38F C39F C57F C58F -1(2) . .
C40F C39F C57F C58F -136.3(15) . .
C38F C39F C57F C56F 136.8(15) . .
C40F C39F C57F C56F 2(2) . .
C34F C56F C57F C58F 143.4(15) . .
C60F C56F C57F C58F -2.7(16) . .
C34F C56F C57F C39F 1(2) . .
C60F C56F C57F C39F -145.3(13) . .
C43F C44F C58F C57F 138.3(14) . .
C45F C44F C58F C57F -1(2) . .
C43F C44F C58F C59F 6(2) . .
C45F C44F C58F C59F -133.6(15) . .
C39F C57F C58F C44F 2(2) . .
C56F C57F C58F C44F -139.6(14) . .
C39F C57F C58F C59F 137.5(14) . .
C56F C57F C58F C59F -3.6(16) . .
C48F C49F C59F C60F -5(2) . .
C50F C49F C59F C60F -139.0(16) . .
C48F C49F C59F C58F 145.6(13) . .
C50F C49F C59F C58F 11(2) . .
C44F C58F C59F C49F -12(2) . .
C57F C58F C59F C49F -150.1(14) . .
C44F C58F C59F C60F 146.4(13) . .
C57F C58F C59F C60F 8.3(15) . .
C53F C54F C60F C59F 133.1(13) . .
C55F C54F C60F C59F -3.8(18) . .
C53F C54F C60F C56F -0.4(18) . .
C55F C54F C60F C56F -137.4(14) . .
C49F C59F C60F C54F 7(2) . .
C58F C59F C60F C54F -146.7(12) . .
C49F C59F C60F C56F 143.6(18) . .
C58F C59F C60F C56F -10.0(14) . .
C34F C56F C60F C54F -2(2) . .
C57F C56F C60F C54F 144.9(12) . .
C34F C56F C60F C59F -138.8(14) . .
C57F C56F C60F C59F 8.5(15) . .
C6T C1T C2T C3T 0.1(3) . .
C7T C1T C2T C3T -179.9(3) . .
C1T C2T C3T C4T -0.3(3) . .
C2T C3T C4T C5T 0.7(6) . .
C3T C4T C5T C6T -1.1(8) . .
C2T C1T C6T C5T -0.4(6) . .
C7T C1T C6T C5T 179.6(4) . .
C4T C5T C6T C1T 0.9(8) . .
C6S C1S C2S C3S -0.1(3) . .
C7S C1S C2S C3S -180.0(3) . .
C1S C2S C3S C4S 0.0(3) . .
C2S C3S C4S C5S 0.0(7) . .
C3S C4S C5S C6S 0.2(9) . .
C4S C5S C6S C1S -0.3(9) . .
C2S C1S C6S C5S 0.3(7) . .
C7S C1S C6S C5S -179.8(5) . .
C13S C8S C9S C10S 0.0(3) . .
C14S C8S C9S C10S -179.9(3) . .
C8S C9S C10S C11S 0.1(3) . .
C9S C10S C11S C12S -0.2(7) . .
C10S C11S C12S C13S 0.2(10) . .
C9S C8S C13S C12S 0.0(7) . .
C14S C8S C13S C12S 179.9(6) . .
C11S C12S C13S C8S -0.1(10) . .
C13T C8T C9T C10T 0.2(3) . .
C14T C8T C9T C10T -180.0(3) . .
C8T C9T C10T C11T -0.3(3) . .
C9T C10T C11T C12T 0.8(7) . .
C10T C11T C12T C13T -1.3(9) . .
C11T C12T C13T C8T 1.2(9) . .
C9T C8T C13T C12T -0.7(7) . .
C14T C8T C13T C12T 179.5(5) . .
C13U C8U C9U C10U 0.1(3) . .
C14U C8U C9U C10U -179.9(3) . .
C8U C9U C10U C11U 0.0(3) . .
C9U C10U C11U C12U 0.1(7) . .
C10U C11U C12U C13U -0.3(9) . .
C11U C12U C13U C8U 0.4(9) . .
C9U C8U C13U C12U -0.3(7) . .
C14U C8U C13U C12U 179.7(5) . .
